data_7225741
loop_
_publ_author_name
'Saunders, Lucy K.'
'Nowell, Harriott'
'Raithby, Paul R.'
'Wilson, Chick C.'

_publ_section_title
;
 Crystal engineering urea organic acid hydrogen bonded networks with
 solvent inclusion properties
;
_journal_issue 31
_journal_name_full CrystEngComm
_journal_page_first 5916
_journal_paper_doi 10.1039/C6CE00872K
_journal_volume 18
_journal_year 2016
_chemical_formula_moiety '3(C7 H8 N2 O1), 2(C8 H5 N1 O6),  C2 H3 N1'
_chemical_formula_sum 'C39 H37 N9 O15'
_chemical_formula_weight 871.77
_chemical_name_systematic 'tris(n-phenylurea) bis(5-nitroisophthalic acid) acetonitrile solvate'
_space_group_crystal_system triclinic
_space_group_IT_number 2
_space_group_name_Hall '-P 1'
_space_group_name_H-M_alt 'P -1'
_symmetry_space_group_name_Hall '-P 1'
_symmetry_space_group_name_H-M 'P -1'
_atom_sites_solution_hydrogens difmap
_audit_creation_method SHELXL-2014
_audit_update_record
;
2016-04-01 deposited with the CCDC.
2016-06-28 downloaded from the CCDC.
;
_cell_angle_alpha 70.478(5)
_cell_angle_beta 87.122(4)
_cell_angle_gamma 87.659(4)
_cell_formula_units_Z 2
_cell_length_a 10.0887(5)
_cell_length_b 12.3161(5)
_cell_length_c 17.3345(10)
_cell_measurement_reflns_used 5351
_cell_measurement_temperature 150.00(14)
_cell_measurement_theta_max 73.3690
_cell_measurement_theta_min 3.8400
_cell_volume 2026.83(19)
_computing_cell_refinement
;
CrysAlisPro, Agilent Technologies,
Version 1.171.37.33 (release 27-03-2014 CrysAlis171 .NET)
(compiled Mar 27 2014,17:12:48)
;
_computing_data_collection
;
CrysAlisPro, Agilent Technologies,
Version 1.171.37.33 (release 27-03-2014 CrysAlis171 .NET)
(compiled Mar 27 2014,17:12:48)
;
_computing_data_reduction
;
CrysAlisPro, Agilent Technologies,
Version 1.171.37.33 (release 27-03-2014 CrysAlis171 .NET)
(compiled Mar 27 2014,17:12:48)
;
_computing_structure_refinement 'SHELXL-2013 (Sheldrick, 2013)'
_computing_structure_solution 'SHELXS-2013 (Sheldrick, 2013)'
_diffrn_ambient_temperature 150
_diffrn_detector 'CCD plate'
_diffrn_detector_type Atlas
_diffrn_measured_fraction_theta_full 0.998
_diffrn_measured_fraction_theta_max 0.960
_diffrn_measurement_device 'four-circle diffractometer'
_diffrn_measurement_device_type 'SuperNova, Dual, Cu at zero, Atlas'
_diffrn_radiation_monochromator mirror
_diffrn_radiation_type CuK\a
_diffrn_radiation_wavelength 1.54184
_diffrn_reflns_av_R_equivalents 0.0220
_diffrn_reflns_av_unetI/netI 0.0326
_diffrn_reflns_Laue_measured_fraction_full 0.998
_diffrn_reflns_Laue_measured_fraction_max 0.960
_diffrn_reflns_limit_h_max 12
_diffrn_reflns_limit_h_min -12
_diffrn_reflns_limit_k_max 12
_diffrn_reflns_limit_k_min -15
_diffrn_reflns_limit_l_max 18
_diffrn_reflns_limit_l_min -21
_diffrn_reflns_number 14449
_diffrn_reflns_point_group_measured_fraction_full 0.998
_diffrn_reflns_point_group_measured_fraction_max 0.960
_diffrn_reflns_theta_full 67.684
_diffrn_reflns_theta_max 74.405
_diffrn_reflns_theta_min 3.809
_exptl_absorpt_coefficient_mu 0.952
_exptl_absorpt_correction_T_max 1.00000
_exptl_absorpt_correction_T_min 0.94939
_exptl_absorpt_correction_type multi-scan
_exptl_absorpt_process_details
;
CrysAlisPro, Agilent Technologies,
Version 1.171.37.33 (release 27-03-2014 CrysAlis171 .NET)
(compiled Mar 27 2014,17:12:48)
Empirical absorption correction using spherical harmonics,
 implemented in SCALE3 ABSPACK scaling algorithm.
;
_exptl_crystal_colour yellow
_exptl_crystal_density_diffrn 1.428
_exptl_crystal_density_method 'not measured'
_exptl_crystal_description plate
_exptl_crystal_F_000 908
_exptl_crystal_size_max 0.2
_exptl_crystal_size_mid 0.1
_exptl_crystal_size_min 0.1
_refine_diff_density_max 0.239
_refine_diff_density_min -0.274
_refine_diff_density_rms 0.044
_refine_ls_extinction_method none
_refine_ls_goodness_of_fit_ref 1.041
_refine_ls_hydrogen_treatment refall
_refine_ls_matrix_type full
_refine_ls_number_parameters 716
_refine_ls_number_reflns 7975
_refine_ls_number_restraints 0
_refine_ls_restrained_S_all 1.041
_refine_ls_R_factor_all 0.0526
_refine_ls_R_factor_gt 0.0396
_refine_ls_shift/su_max 0.001
_refine_ls_shift/su_mean 0.000
_refine_ls_structure_factor_coef Fsqd
_refine_ls_weighting_details 'w=1/[\s^2^(Fo^2^)+(0.0543P)^2^+0.3012P] where P=(Fo^2^+2Fc^2^)/3'
_refine_ls_weighting_scheme calc
_refine_ls_wR_factor_gt 0.1018
_refine_ls_wR_factor_ref 0.1125
_reflns_Friedel_coverage 0.000
_reflns_number_gt 6311
_reflns_number_total 7975
_reflns_threshold_expression 'I > 2\s(I)'
_cod_data_source_file c6ce00872k2.cif
_cod_data_source_block IM3
_cod_depositor_comments 'Adding full bibliography for 7225737--7225747.cif.'
_cod_original_cell_volume 2026.83(18)
_cod_database_code 7225741
_shelx_space_group_comment
;
The symmetry employed for this shelxl refinement is uniquely defined
by the following loop, which should always be used as a source of
symmetry information in preference to the above space-group names.
They are only intended as comments.
;
_shelxl_version_number 2014-3

loop_
_space_group_symop_operation_xyz
'x, y, z'
'-x, -y, -z'

loop_
_atom_site_label
_atom_site_type_symbol
_atom_site_fract_x
_atom_site_fract_y
_atom_site_fract_z
_atom_site_U_iso_or_equiv
_atom_site_adp_type
_atom_site_occupancy
_atom_site_site_symmetry_order
_atom_site_calc_flag
O1 O 0.04849(12) 0.85246(9) 0.15319(8) 0.0372(3) Uani 1 1 d
O2 O 0.92285(11) 0.62846(9) 0.34208(7) 0.0309(2) Uani 1 1 d
O3 O 0.50441(11) 0.50791(9) 0.11006(7) 0.0317(2) Uani 1 1 d
O4 O 0.69307(11) 0.42766(9) 0.20494(7) 0.0326(3) Uani 1 1 d
O5 O 0.50814(11) 0.83956(9) 0.38527(7) 0.0324(2) Uani 1 1 d
O6 O 0.04458(12) 0.94060(9) -0.10883(8) 0.0368(3) Uani 1 1 d
O7 O 0.95012(12) 0.80784(9) 0.34224(8) 0.0360(3) Uani 1 1 d
O8 O 1.39671(11) 0.36643(9) 0.56614(8) 0.0346(3) Uani 1 1 d
O9 O 0.53856(12) 0.68920(9) 0.10427(8) 0.0360(3) Uani 1 1 d
O10 O 0.19628(12) 0.98613(9) -0.03526(8) 0.0373(3) Uani 1 1 d
O11 O 1.23973(12) 0.32057(9) 0.49602(8) 0.0356(3) Uani 1 1 d
O12 O 1.40371(12) 0.75100(11) 0.58195(8) 0.0405(3) Uani 1 1 d
O13 O 0.02623(12) 0.54248(10) -0.10377(8) 0.0379(3) Uani 1 1 d
O14 O 1.27570(13) 0.88583(10) 0.50604(8) 0.0402(3) Uani 1 1 d
O15 O 0.17274(13) 0.41708(10) -0.03819(8) 0.0419(3) Uani 1 1 d
N1 N 0.85505(13) 0.42403(11) 0.29315(8) 0.0285(3) Uani 1 1 d
N2 N 0.06780(13) 0.66391(11) 0.16124(8) 0.0280(3) Uani 1 1 d
N8 N 0.12451(13) 0.51551(11) -0.06200(8) 0.0307(3) Uani 1 1 d
N3 N -0.08850(14) 0.78403(12) 0.08192(9) 0.0336(3) Uani 1 1 d
N4 N 1.31682(14) 0.78544(11) 0.53173(9) 0.0318(3) Uani 1 1 d
N5 N 0.50891(15) 1.03323(12) 0.36251(9) 0.0354(3) Uani 1 1 d
N6 N 0.64257(18) 0.90938(13) 0.45711(11) 0.0457(4) Uani 1 1 d
N7 N 0.73213(14) 0.58874(12) 0.23458(9) 0.0336(3) Uani 1 1 d
N9 N 0.73643(16) 0.87012(15) 0.24153(10) 0.0474(4) Uani 1 1 d
C38 C 1.09369(14) 0.66201(12) 0.42042(9) 0.0250(3) Uani 1 1 d
C2 C 0.18807(15) 0.60350(13) -0.03810(9) 0.0275(3) Uani 1 1 d
C3 C 1.24607(14) 0.51283(12) 0.49594(9) 0.0246(3) Uani 1 1 d
C4 C 1.25681(15) 0.70310(13) 0.50038(9) 0.0271(3) Uani 1 1 d
C5 C 0.35855(15) 0.65207(13) 0.03366(9) 0.0263(3) Uani 1 1 d
C6 C 1.15238(15) 0.74064(12) 0.44867(9) 0.0262(3) Uani 1 1 d
C7 C 0.89945(15) 0.30765(13) 0.31497(9) 0.0278(3) Uani 1 1 d
C8 C 1.30563(15) 0.59037(13) 0.52488(9) 0.0260(3) Uani 1 1 d
C9 C 0.75616(14) 0.47808(13) 0.24250(9) 0.0262(3) Uani 1 1 d
C10 C 0.01038(15) 0.77150(13) 0.13308(9) 0.0277(3) Uani 1 1 d
C11 C 0.29683(15) 0.56981(13) 0.01058(9) 0.0263(3) Uani 1 1 d
C12 C 0.19827(15) 0.79630(12) -0.03911(9) 0.0267(3) Uani 1 1 d
C13 C 0.17731(15) 0.62635(13) 0.21175(9) 0.0282(3) Uani 1 1 d
C14 C 1.14038(15) 0.54812(12) 0.44428(9) 0.0255(3) Uani 1 1 d
C15 C 0.98013(15) 0.69707(12) 0.36441(9) 0.0264(3) Uani 1 1 d
C16 C 0.30897(15) 0.76475(13) 0.00919(9) 0.0264(3) Uani 1 1 d
C35 C 0.47692(15) 0.61912(13) 0.08643(9) 0.0268(3) Uani 1 1 d
C17 C 0.25616(16) 0.69939(15) 0.23506(10) 0.0336(3) Uani 1 1 d
C18 C 0.13648(15) 0.71522(13) -0.06428(9) 0.0268(3) Uani 1 1 d
C19 C 1.29406(15) 0.38966(12) 0.51933(9) 0.0264(3) Uani 1 1 d
C20 C 0.42216(17) 1.07208(13) 0.29673(11) 0.0345(4) Uani 1 1 d
C21 C 0.14582(15) 0.91825(13) -0.06104(10) 0.0290(3) Uani 1 1 d
C22 C 0.55200(16) 0.92282(13) 0.40094(10) 0.0306(3) Uani 1 1 d
C23 C 0.84426(17) 0.22621(14) 0.28717(11) 0.0342(3) Uani 1 1 d
C24 C 1.00345(17) 0.27449(15) 0.36865(11) 0.0353(4) Uani 1 1 d
C25 C 0.31979(18) 1.00638(15) 0.28643(12) 0.0391(4) Uani 1 1 d
C26 C 0.20750(17) 0.50853(14) 0.23764(10) 0.0336(3) Uani 1 1 d
C27 C 0.4395(2) 1.18227(16) 0.24170(15) 0.0547(6) Uani 1 1 d
C28 C 0.36480(17) 0.65397(17) 0.28319(11) 0.0394(4) Uani 1 1 d
C29 C 0.39497(17) 0.53722(18) 0.30826(11) 0.0413(4) Uani 1 1 d
C30 C 0.2377(2) 1.05033(17) 0.22106(14) 0.0487(5) Uani 1 1 d
C31 C 0.64956(18) 0.89659(15) 0.19951(11) 0.0386(4) Uani 1 1 d
C32 C 0.31590(19) 0.46466(16) 0.28563(11) 0.0408(4) Uani 1 1 d
C33 C 0.8926(2) 0.11292(15) 0.31472(12) 0.0425(4) Uani 1 1 d
C34 C 0.5388(2) 0.93034(19) 0.14508(15) 0.0449(4) Uani 1 1 d
C40 C 0.9940(2) 0.08042(16) 0.36881(14) 0.0496(5) Uani 1 1 d
C39 C 1.0499(2) 0.16149(17) 0.39551(14) 0.0474(5) Uani 1 1 d
C36 C 0.2560(2) 1.15979(19) 0.16554(16) 0.0622(6) Uani 1 1 d
C37 C 0.3562(3) 1.22549(19) 0.17652(19) 0.0736(8) Uani 1 1 d
H3 H 0.3270(17) 0.4927(16) 0.0260(11) 0.026(4) Uiso 1 1 d
H9 H 1.1008(18) 0.4951(15) 0.4221(11) 0.027(4) Uiso 1 1 d
H1 H 0.0628(19) 0.7332(15) -0.0973(11) 0.028(4) Uiso 1 1 d
H2 H 0.3492(19) 0.8211(17) 0.0255(12) 0.033(5) Uiso 1 1 d
H10 H 1.1218(18) 0.8172(17) 0.4339(11) 0.030(5) Uiso 1 1 d
H11 H 1.3798(19) 0.5680(15) 0.5596(11) 0.029(4) Uiso 1 1 d
H7 H 1.043(2) 0.3310(17) 0.3861(12) 0.038(5) Uiso 1 1 d
H18 H 0.235(2) 0.7812(18) 0.2182(13) 0.040(5) Uiso 1 1 d
H17 H 0.1527(19) 0.4592(16) 0.2200(11) 0.031(5) Uiso 1 1 d
H5 H 0.778(2) 0.6255(17) 0.2626(12) 0.037(5) Uiso 1 1 d
H6 H 0.896(2) 0.4660(18) 0.3164(13) 0.038(5) Uiso 1 1 d
H8 H 0.772(2) 0.2487(17) 0.2494(13) 0.038(5) Uiso 1 1 d
H14 H -0.132(2) 0.8496(19) 0.0645(13) 0.038(5) Uiso 1 1 d
H19 H 0.422(2) 0.7049(17) 0.3004(12) 0.040(5) Uiso 1 1 d
H16 H 0.0346(19) 0.6126(17) 0.1469(12) 0.032(5) Uiso 1 1 d
H4 H 0.674(2) 0.6278(17) 0.1981(12) 0.033(5) Uiso 1 1 d
H12 H 0.679(2) 0.844(2) 0.4765(13) 0.044(6) Uiso 1 1 d
H13 H 0.674(2) 0.967(2) 0.4645(13) 0.044(6) Uiso 1 1 d
H15 H -0.114(2) 0.7258(19) 0.0711(12) 0.037(5) Uiso 1 1 d
H26 H 0.850(2) 0.0556(19) 0.2948(14) 0.049(6) Uiso 1 1 d
H24 H 1.125(2) 0.141(2) 0.4330(15) 0.055(6) Uiso 1 1 d
H28 H 0.309(2) 0.9298(19) 0.3250(13) 0.041(5) Uiso 1 1 d
H22 H 0.878(2) 0.823(2) 0.3096(14) 0.050(6) Uiso 1 1 d
H20 H 0.575(3) 0.487(2) 0.1457(16) 0.061(7) Uiso 1 1 d
H29 H 0.163(2) 1.004(2) 0.2124(14) 0.051(6) Uiso 1 1 d
H32 H 0.509(2) 1.2272(19) 0.2494(14) 0.050(6) Uiso 1 1 d
H27 H 0.546(2) 1.0829(19) 0.3745(13) 0.043(6) Uiso 1 1 d
H23 H 1.426(2) 0.290(2) 0.5801(15) 0.055(6) Uiso 1 1 d
H21 H 0.016(2) 1.016(2) -0.1226(15) 0.061(7) Uiso 1 1 d
H25 H 1.029(3) 0.002(2) 0.3870(15) 0.066(7) Uiso 1 1 d
H30 H 0.194(3) 1.190(2) 0.1202(17) 0.077(8) Uiso 1 1 d
H31 H 0.374(3) 1.300(3) 0.1404(19) 0.090(10) Uiso 1 1 d
H100 H 0.505(4) 1.001(3) 0.140(2) 0.110(12) Uiso 1 1 d
H102 H 0.563(4) 0.934(3) 0.093(3) 0.115(13) Uiso 1 1 d
H101 H 0.472(5) 0.886(4) 0.162(3) 0.139(16) Uiso 1 1 d
H103 H 0.337(2) 0.383(2) 0.3045(14) 0.050(6) Uiso 1 1 d
H104 H 0.470(2) 0.5068(19) 0.3406(14) 0.050(6) Uiso 1 1 d

loop_
_atom_site_aniso_label
_atom_site_aniso_U_11
_atom_site_aniso_U_22
_atom_site_aniso_U_33
_atom_site_aniso_U_23
_atom_site_aniso_U_13
_atom_site_aniso_U_12
O1 0.0405(6) 0.0250(5) 0.0508(7) -0.0168(5) -0.0208(5) 0.0038(5)
O2 0.0308(5) 0.0297(5) 0.0366(6) -0.0157(5) -0.0110(4) -0.0002(4)
O3 0.0325(6) 0.0262(5) 0.0396(6) -0.0139(5) -0.0161(5) 0.0074(4)
O4 0.0341(6) 0.0277(5) 0.0409(6) -0.0161(5) -0.0183(5) 0.0046(4)
O5 0.0350(6) 0.0239(5) 0.0441(6) -0.0177(5) -0.0120(5) 0.0008(4)
O6 0.0394(6) 0.0236(5) 0.0492(7) -0.0123(5) -0.0233(5) 0.0059(5)
O7 0.0431(7) 0.0254(5) 0.0413(6) -0.0117(5) -0.0183(5) 0.0046(5)
O8 0.0337(6) 0.0256(5) 0.0490(7) -0.0166(5) -0.0177(5) 0.0046(4)
O9 0.0373(6) 0.0291(5) 0.0462(7) -0.0166(5) -0.0192(5) 0.0037(5)
O10 0.0430(6) 0.0254(5) 0.0485(7) -0.0168(5) -0.0212(5) 0.0061(5)
O11 0.0421(6) 0.0244(5) 0.0457(7) -0.0168(5) -0.0187(5) 0.0025(5)
O12 0.0413(7) 0.0412(6) 0.0476(7) -0.0235(6) -0.0188(6) -0.0040(5)
O13 0.0351(6) 0.0415(6) 0.0445(7) -0.0221(5) -0.0140(5) -0.0027(5)
O14 0.0482(7) 0.0262(6) 0.0537(7) -0.0217(5) -0.0106(6) -0.0031(5)
O15 0.0518(7) 0.0271(6) 0.0538(8) -0.0214(5) -0.0159(6) 0.0023(5)
N1 0.0309(6) 0.0245(6) 0.0342(7) -0.0137(5) -0.0136(5) 0.0018(5)
N2 0.0296(6) 0.0232(6) 0.0339(7) -0.0119(5) -0.0108(5) 0.0017(5)
N8 0.0340(7) 0.0302(7) 0.0335(7) -0.0170(5) -0.0058(6) -0.0026(5)
N3 0.0379(7) 0.0231(6) 0.0438(8) -0.0147(6) -0.0183(6) 0.0049(6)
N4 0.0348(7) 0.0286(7) 0.0379(7) -0.0175(6) -0.0076(6) -0.0037(5)
N5 0.0409(8) 0.0244(6) 0.0468(8) -0.0176(6) -0.0177(6) -0.0002(6)
N6 0.0606(10) 0.0232(7) 0.0603(10) -0.0193(7) -0.0343(8) 0.0043(7)
N7 0.0348(7) 0.0261(6) 0.0445(8) -0.0159(6) -0.0188(6) 0.0053(5)
N9 0.0422(9) 0.0519(9) 0.0455(9) -0.0126(7) -0.0100(7) 0.0063(7)
C38 0.0269(7) 0.0248(7) 0.0249(7) -0.0102(6) -0.0034(6) -0.0013(5)
C2 0.0299(7) 0.0275(7) 0.0292(7) -0.0145(6) -0.0052(6) -0.0003(6)
C3 0.0254(7) 0.0231(7) 0.0270(7) -0.0103(6) -0.0023(6) -0.0012(5)
C4 0.0295(7) 0.0271(7) 0.0297(7) -0.0150(6) -0.0039(6) -0.0047(6)
C5 0.0273(7) 0.0279(7) 0.0261(7) -0.0120(6) -0.0058(6) 0.0038(6)
C6 0.0302(7) 0.0207(7) 0.0292(7) -0.0102(6) -0.0030(6) -0.0012(6)
C7 0.0289(7) 0.0261(7) 0.0295(7) -0.0105(6) -0.0065(6) 0.0033(6)
C8 0.0257(7) 0.0269(7) 0.0279(7) -0.0116(6) -0.0052(6) -0.0017(6)
C9 0.0251(7) 0.0259(7) 0.0293(7) -0.0108(6) -0.0058(6) 0.0010(5)
C10 0.0282(7) 0.0264(7) 0.0298(7) -0.0109(6) -0.0053(6) 0.0012(6)
C11 0.0299(7) 0.0240(7) 0.0279(7) -0.0121(6) -0.0051(6) 0.0037(6)
C12 0.0282(7) 0.0243(7) 0.0286(7) -0.0100(6) -0.0050(6) 0.0012(6)
C13 0.0269(7) 0.0316(8) 0.0258(7) -0.0093(6) -0.0036(6) 0.0026(6)
C14 0.0278(7) 0.0245(7) 0.0283(7) -0.0137(6) -0.0036(6) -0.0030(5)
C15 0.0288(7) 0.0253(7) 0.0275(7) -0.0117(6) -0.0039(6) 0.0001(6)
C16 0.0288(7) 0.0244(7) 0.0293(7) -0.0123(6) -0.0072(6) -0.0002(6)
C35 0.0285(7) 0.0269(7) 0.0284(7) -0.0134(6) -0.0056(6) 0.0035(6)
C17 0.0319(8) 0.0346(8) 0.0348(8) -0.0114(7) -0.0070(7) -0.0005(6)
C18 0.0273(7) 0.0288(7) 0.0267(7) -0.0117(6) -0.0068(6) 0.0012(6)
C19 0.0274(7) 0.0238(7) 0.0298(7) -0.0108(6) -0.0052(6) -0.0001(5)
C20 0.0357(8) 0.0264(7) 0.0454(9) -0.0165(7) -0.0114(7) 0.0047(6)
C21 0.0303(7) 0.0252(7) 0.0319(8) -0.0095(6) -0.0093(6) 0.0026(6)
C22 0.0340(8) 0.0262(7) 0.0361(8) -0.0156(6) -0.0082(6) 0.0001(6)
C23 0.0383(9) 0.0293(8) 0.0395(9) -0.0164(7) -0.0130(7) 0.0042(6)
C24 0.0354(8) 0.0326(8) 0.0416(9) -0.0158(7) -0.0148(7) 0.0037(7)
C25 0.0358(9) 0.0343(9) 0.0496(10) -0.0159(8) -0.0110(8) -0.0005(7)
C26 0.0353(8) 0.0318(8) 0.0339(8) -0.0111(7) -0.0060(7) 0.0055(7)
C27 0.0543(12) 0.0288(9) 0.0777(15) -0.0091(9) -0.0307(11) -0.0027(8)
C28 0.0299(8) 0.0530(10) 0.0346(9) -0.0125(8) -0.0078(7) -0.0033(7)
C29 0.0297(8) 0.0574(11) 0.0326(8) -0.0094(8) -0.0098(7) 0.0096(8)
C30 0.0413(10) 0.0444(10) 0.0656(13) -0.0229(9) -0.0231(9) 0.0052(8)
C31 0.0390(9) 0.0343(8) 0.0433(9) -0.0140(7) -0.0015(8) 0.0009(7)
C32 0.0408(9) 0.0413(9) 0.0357(9) -0.0080(7) -0.0054(7) 0.0140(8)
C33 0.0501(10) 0.0298(8) 0.0529(11) -0.0199(8) -0.0127(9) 0.0052(7)
C34 0.0368(10) 0.0435(10) 0.0574(13) -0.0197(9) -0.0117(9) 0.0030(8)
C40 0.0574(12) 0.0286(8) 0.0652(13) -0.0185(9) -0.0186(10) 0.0161(8)
C39 0.0448(10) 0.0396(9) 0.0585(12) -0.0159(9) -0.0246(9) 0.0132(8)
C36 0.0609(13) 0.0486(12) 0.0736(15) -0.0117(11) -0.0400(12) 0.0109(10)
C37 0.0801(17) 0.0355(11) 0.0899(19) 0.0053(11) -0.0449(15) -0.0013(11)

loop_
_atom_type_symbol
_atom_type_description
_atom_type_scat_dispersion_real
_atom_type_scat_dispersion_imag
_atom_type_scat_source
C C 0.0181 0.0091 'International Tables Vol C Tables 4.2.6.8 and 6.1.1.4'
H H 0.0000 0.0000 'International Tables Vol C Tables 4.2.6.8 and 6.1.1.4'
N N 0.0311 0.0180 'International Tables Vol C Tables 4.2.6.8 and 6.1.1.4'
O O 0.0492 0.0322 'International Tables Vol C Tables 4.2.6.8 and 6.1.1.4'

loop_
_geom_angle_atom_site_label_1
_geom_angle_atom_site_label_2
_geom_angle_atom_site_label_3
_geom_angle
C9 N1 C7 128.44(13)
C10 N2 C13 128.55(13)
O13 N8 O15 123.27(13)
O13 N8 C2 119.07(13)
O15 N8 C2 117.66(13)
O12 N4 O14 123.84(13)
O12 N4 C4 118.90(13)
O14 N4 C4 117.25(13)
C22 N5 C20 127.16(13)
C6 C38 C14 119.97(13)
C6 C38 C15 121.15(13)
C14 C38 C15 118.88(13)
C11 C2 C18 123.29(14)
C11 C2 N8 117.68(13)
C18 C2 N8 119.02(13)
C8 C3 C14 120.37(13)
C8 C3 C19 121.08(13)
C14 C3 C19 118.55(13)
C6 C4 C8 122.77(13)
C6 C4 N4 118.51(13)
C8 C4 N4 118.71(13)
C11 C5 C16 119.86(13)
C11 C5 C35 120.18(13)
C16 C5 C35 119.94(13)
C4 C6 C38 118.49(13)
C24 C7 C23 119.40(14)
C24 C7 N1 116.58(14)
C23 C7 N1 124.00(13)
C4 C8 C3 118.05(13)
O4 C9 N7 122.14(13)
O4 C9 N1 121.95(13)
N7 C9 N1 115.91(13)
O1 C10 N3 122.37(14)
O1 C10 N2 122.00(14)
N3 C10 N2 115.63(13)
C2 C11 C5 118.49(13)
C16 C12 C18 120.38(13)
C16 C12 C21 118.25(13)
C18 C12 C21 121.35(13)
C17 C13 C26 119.47(14)
C17 C13 N2 124.11(14)
C26 C13 N2 116.41(14)
C3 C14 C38 120.36(13)
O2 C15 O7 124.33(14)
O2 C15 C38 122.31(13)
O7 C15 C38 113.36(12)
C5 C16 C12 120.56(14)
O9 C35 O3 125.05(13)
O9 C35 C5 122.47(13)
O3 C35 C5 112.48(12)
C13 C17 C28 119.63(16)
C2 C18 C12 117.40(13)
O11 C19 O8 125.14(13)
O11 C19 C3 121.31(13)
O8 C19 C3 113.54(12)
C27 C20 C25 119.42(16)
C27 C20 N5 117.39(15)
C25 C20 N5 123.17(16)
O10 C21 O6 125.64(14)
O10 C21 C12 120.64(13)
O6 C21 C12 113.73(13)
O5 C22 N6 122.21(15)
O5 C22 N5 122.03(14)
N6 C22 N5 115.75(14)
C33 C23 C7 119.31(15)
C39 C24 C7 120.47(16)
C30 C25 C20 120.09(17)
C32 C26 C13 120.19(16)
C20 C27 C37 119.90(19)
C29 C28 C17 120.74(17)
C28 C29 C32 119.56(16)
C25 C30 C36 120.49(18)
N9 C31 C34 179.5(2)
C29 C32 C26 120.41(17)
C40 C33 C23 120.93(17)
C33 C40 C39 119.76(16)
C24 C39 C40 120.11(17)
C37 C36 C30 119.36(19)
C36 C37 C27 120.7(2)

loop_
_geom_bond_atom_site_label_1
_geom_bond_atom_site_label_2
_geom_bond_distance
O1 C10 1.2412(19)
O2 C15 1.2161(18)
O3 C35 1.3138(18)
O4 C9 1.2485(18)
O5 C22 1.2476(18)
O6 C21 1.3095(19)
O7 C15 1.3146(18)
O8 C19 1.3106(18)
O9 C35 1.2120(19)
O10 C21 1.2104(19)
O11 C19 1.2156(18)
O12 N4 1.2271(18)
O13 N8 1.2256(18)
O14 N4 1.2279(18)
O15 N8 1.2306(18)
N1 C9 1.3611(19)
N1 C7 1.4143(19)
N2 C10 1.3650(19)
N2 C13 1.4093(19)
N8 C2 1.4631(19)
N3 C10 1.338(2)
N4 C4 1.4634(18)
N5 C22 1.363(2)
N5 C20 1.413(2)
N6 C22 1.334(2)
N7 C9 1.336(2)
N9 C31 1.134(2)
C38 C6 1.386(2)
C38 C14 1.392(2)
C38 C15 1.494(2)
C2 C11 1.382(2)
C2 C18 1.385(2)
C3 C8 1.386(2)
C3 C14 1.388(2)
C3 C19 1.500(2)
C4 C6 1.380(2)
C4 C8 1.386(2)
C5 C11 1.386(2)
C5 C16 1.388(2)
C5 C35 1.500(2)
C7 C24 1.394(2)
C7 C23 1.394(2)
C12 C16 1.393(2)
C12 C18 1.395(2)
C12 C21 1.501(2)
C13 C17 1.392(2)
C13 C26 1.394(2)
C17 C28 1.393(2)
C20 C27 1.386(3)
C20 C25 1.392(2)
C23 C33 1.391(2)
C24 C39 1.382(2)
C25 C30 1.382(3)
C26 C32 1.387(2)
C27 C37 1.387(3)
C28 C29 1.382(3)
C29 C32 1.383(3)
C30 C36 1.383(3)
C31 C34 1.455(3)
C33 C40 1.378(3)
C40 C39 1.382(3)
C36 C37 1.379(3)

loop_
_geom_hbond_atom_site_label_D
_geom_hbond_atom_site_label_H
_geom_hbond_atom_site_label_A
_geom_hbond_distance_DH
_geom_hbond_distance_HA
_geom_hbond_distance_DA
_geom_hbond_angle_DHA
_geom_hbond_site_symmetry_A
C17 H18 O1 0.97(2) 2.24(2) 2.854(2) 120.5(16) .
N7 H5 O2 0.92(2) 2.07(2) 2.9087(17) 151.9(18) .
N1 H6 O2 0.88(2) 2.22(2) 3.0254(16) 152.1(18) .
C23 H8 O4 0.98(2) 2.20(2) 2.839(2) 121.4(15) .
N3 H14 O10 0.87(2) 2.00(2) 2.8559(17) 166.5(19) 2_575
N2 H16 O13 0.84(2) 2.38(2) 3.2152(17) 171.4(18) 2_565
N7 H4 O9 0.89(2) 2.10(2) 2.9706(17) 167.9(18) .
N6 H12 O11 0.84(2) 2.06(2) 2.8939(19) 170(2) 2_766
N6 H13 O14 0.84(2) 2.13(2) 2.9580(18) 171(2) 2_776
N3 H15 O15 0.85(2) 2.14(2) 2.9873(18) 177(2) 2_565
C25 H28 O5 0.96(2) 2.37(2) 2.902(2) 114.3(15) .
O7 H22 N9 0.92(2) 1.85(2) 2.762(2) 174(2) .
O3 H20 O4 0.94(3) 1.59(3) 2.5256(15) 169(2) .
N5 H27 O12 0.82(2) 2.48(2) 3.2791(17) 164(2) 2_776
O8 H23 O5 0.93(2) 1.63(3) 2.5538(15) 171(2) 2_766
O6 H21 O1 0.92(3) 1.64(3) 2.5566(15) 174(2) 2_575
